data_2228884
loop_
_publ_author_name
'Kumar, Raju Suresh'
'Osman, Hasnah'
'Perumal, Subbu'
'Goh, Jia Hao'
'Fun, Hoong-Kun'

_publ_section_title
;
 16-[(<i>E</i>)-4-Bromobenzylidene]-13-(4-bromophenyl)-2-hydroxy-11-methyl-1,11-diazapentacyclo[12.3.1.0^2,10^.0^3,8^.0^10,14^]octadeca-3(8),4,6-triene-9,15-dione
;
_journal_coeditor_code SJ5073
_journal_issue 1
_journal_name_full 'Acta Crystallographica Section E'
_journal_page_first o137
_journal_page_last o138
_journal_paper_doi 10.1107/S1600536810051585
_journal_volume 67
_journal_year 2011
_chemical_formula_iupac 'C30 H24 Br2 N2 O3'
_chemical_formula_moiety 'C30 H24 Br2 N2 O3'
_chemical_formula_sum 'C30 H24 Br2 N2 O3'
_chemical_formula_weight 620.33
_chemical_name_systematic
;
16-[(<i>E</i>)-4-Bromobenzylidene]-13-(4-bromophenyl)-2-hydroxy-11-
methyl-1,11-diazapentacyclo[12.3.1.0^2,10^.0^3,8^.0^10,14^]octadeca-3(8),4,6-
triene-9,15-dione
;
_space_group_IT_number 14
_symmetry_cell_setting monoclinic
_symmetry_space_group_name_Hall '-P 2ybc'
_symmetry_space_group_name_H-M 'P 1 21/c 1'
_atom_sites_solution_hydrogens geom
_atom_sites_solution_primary direct
_atom_sites_solution_secondary difmap
_audit_creation_method SHELXL-97
_cell_angle_alpha 90.00
_cell_angle_beta 113.191(6)
_cell_angle_gamma 90.00
_cell_formula_units_Z 4
_cell_length_a 13.3490(18)
_cell_length_b 9.1243(12)
_cell_length_c 22.541(3)
_cell_measurement_reflns_used 7088
_cell_measurement_temperature 100.00(10)
_cell_measurement_theta_max 29.91
_cell_measurement_theta_min 2.72
_cell_volume 2523.7(6)
_computing_cell_refinement 'SAINT (Bruker, 2009)'
_computing_data_collection 'APEX2 (Bruker, 2009)'
_computing_data_reduction 'SAINT (Bruker, 2009)'
_computing_molecular_graphics 'SHELXTL (Sheldrick, 2008)'
_computing_publication_material
;
SHELXTL (Sheldrick, 2008) and PLATON (Spek, 2009)
;
_computing_structure_refinement 'SHELXTL (Sheldrick, 2008)'
_computing_structure_solution 'SHELXTL (Sheldrick, 2008)'
_diffrn_ambient_temperature 100.00(10)
_diffrn_measured_fraction_theta_full 0.996
_diffrn_measured_fraction_theta_max 0.996
_diffrn_measurement_device_type
;
Bruker APEXII DUO CCD area-detector
;
_diffrn_measurement_method '\f and \w'
_diffrn_radiation_monochromator graphite
_diffrn_radiation_source 'fine-focus sealed tube'
_diffrn_radiation_type MoK\a
_diffrn_radiation_wavelength 0.71073
_diffrn_reflns_av_R_equivalents 0.0524
_diffrn_reflns_av_sigmaI/netI 0.0543
_diffrn_reflns_limit_h_max 18
_diffrn_reflns_limit_h_min -18
_diffrn_reflns_limit_k_max 12
_diffrn_reflns_limit_k_min -12
_diffrn_reflns_limit_l_max 31
_diffrn_reflns_limit_l_min -31
_diffrn_reflns_number 25337
_diffrn_reflns_theta_full 30.05
_diffrn_reflns_theta_max 30.05
_diffrn_reflns_theta_min 1.97
_diffrn_standards_number 0
_exptl_absorpt_coefficient_mu 3.249
_exptl_absorpt_correction_T_max 0.6002
_exptl_absorpt_correction_T_min 0.3617
_exptl_absorpt_correction_type multi-scan
_exptl_absorpt_process_details '(<i>SADABS</i>; Bruker, 2009)'
_exptl_crystal_colour yellow
_exptl_crystal_density_diffrn 1.633
_exptl_crystal_density_method 'not measured'
_exptl_crystal_description block
_exptl_crystal_F_000 1248
_exptl_crystal_size_max 0.393
_exptl_crystal_size_mid 0.383
_exptl_crystal_size_min 0.175
_refine_diff_density_max 1.274
_refine_diff_density_min -0.943
_refine_ls_extinction_method none
_refine_ls_goodness_of_fit_ref 1.017
_refine_ls_hydrogen_treatment mixed
_refine_ls_matrix_type full
_refine_ls_number_parameters 339
_refine_ls_number_reflns 7357
_refine_ls_number_restraints 0
_refine_ls_restrained_S_all 1.017
_refine_ls_R_factor_all 0.0590
_refine_ls_R_factor_gt 0.0424
_refine_ls_shift/su_max 0.001
_refine_ls_shift/su_mean 0.000
_refine_ls_structure_factor_coef Fsqd
_refine_ls_weighting_details 'calc w=1/[\s^2^(Fo^2^)+(0.0670P)^2^+0.5579P] where P=(Fo^2^+2Fc^2^)/3'
_refine_ls_weighting_scheme calc
_refine_ls_wR_factor_gt 0.1104
_refine_ls_wR_factor_ref 0.1202
_reflns_number_gt 5709
_reflns_number_total 7357
_reflns_threshold_expression I>2\s(I)
_cod_data_source_file sj5073.cif
_cod_data_source_block I
_cod_original_sg_symbol_H-M 'P 21/c'
_cod_database_code 2228884
_cod_database_fobs_code 2228884

loop_
_symmetry_equiv_pos_as_xyz
'x, y, z'
'-x, y+1/2, -z+1/2'
'-x, -y, -z'
'x, -y-1/2, z-1/2'

loop_
_atom_site_type_symbol
_atom_site_label
_atom_site_fract_x
_atom_site_fract_y
_atom_site_fract_z
_atom_site_U_iso_or_equiv
_atom_site_adp_type
_atom_site_calc_flag
_atom_site_refinement_flags
_atom_site_occupancy
_atom_site_disorder_assembly
_atom_site_disorder_group
Br Br1 0.75505(2) -0.12072(3) 0.698221(14) 0.03673(9) Uani d . 1 . .
Br Br2 0.04211(2) 1.10857(3) 0.764653(13) 0.04012(10) Uani d . 1 . .
O O1 0.42011(12) 0.74248(18) 0.64632(8) 0.0298(4) Uani d . 1 . .
O O2 0.33814(13) 0.67728(18) 0.48068(8) 0.0279(3) Uani d . 1 . .
O O3 0.07211(11) 0.37326(16) 0.49214(7) 0.0203(3) Uani d . 1 . .
N N1 0.19684(13) 0.41022(19) 0.59993(8) 0.0185(3) Uani d . 1 . .
N N2 0.10821(13) 0.66492(19) 0.47739(8) 0.0188(3) Uani d . 1 . .
C C1 0.65306(19) 0.3089(3) 0.65943(12) 0.0309(5) Uani d . 1 . .
H H1A 0.6778 0.3929 0.6461 0.037 Uiso calc R 1 . .
C C2 0.7103(2) 0.1791(3) 0.66670(14) 0.0369(6) Uani d . 1 . .
H H2A 0.7731 0.1759 0.6584 0.044 Uiso calc R 1 . .
C C3 0.67343(19) 0.0541(3) 0.68643(11) 0.0278(5) Uani d . 1 . .
C C4 0.58098(17) 0.0572(3) 0.70013(10) 0.0258(4) Uani d . 1 . .
H H4A 0.5567 -0.0275 0.7132 0.031 Uiso calc R 1 . .
C C5 0.52520(16) 0.1883(3) 0.69400(10) 0.0245(4) Uani d . 1 . .
H H5A 0.4648 0.1918 0.7048 0.029 Uiso calc R 1 . .
C C6 0.55817(16) 0.3155(2) 0.67190(10) 0.0223(4) Uani d . 1 . .
C C7 0.50039(16) 0.4559(2) 0.65988(10) 0.0212(4) Uani d . 1 . .
H H7A 0.5431 0.5379 0.6620 0.025 Uiso calc R 1 . .
C C8 0.39434(15) 0.4838(2) 0.64618(9) 0.0197(4) Uani d . 1 . .
C C9 0.35805(16) 0.6388(2) 0.62815(10) 0.0206(4) Uani d . 1 . .
C C10 0.23733(15) 0.6582(2) 0.58527(9) 0.0178(4) Uani d . 1 . .
C C11 0.17469(16) 0.5606(2) 0.61558(10) 0.0193(4) Uani d . 1 . .
H H11A 0.2017 0.5751 0.6619 0.023 Uiso calc R 1 . .
H H11B 0.0972 0.5818 0.5967 0.023 Uiso calc R 1 . .
C C12 0.30882(16) 0.3701(2) 0.64265(10) 0.0201(4) Uani d . 1 . .
H H12A 0.3273 0.2782 0.6278 0.024 Uiso calc R 1 . .
H H12B 0.3114 0.3541 0.6858 0.024 Uiso calc R 1 . .
C C13 0.23320(18) 0.9689(3) 0.66853(11) 0.0285(5) Uani d . 1 . .
H H13A 0.3058 0.9774 0.6741 0.034 Uiso calc R 1 . .
C C14 0.1991(2) 1.0335(3) 0.71292(12) 0.0321(5) Uani d . 1 . .
H H14A 0.2480 1.0853 0.7478 0.038 Uiso calc R 1 . .
C C15 0.09096(19) 1.0199(3) 0.70461(11) 0.0274(4) Uani d . 1 . .
C C16 0.01713(19) 0.9433(2) 0.65255(11) 0.0273(4) Uani d . 1 . .
H H16A -0.0553 0.9346 0.6474 0.033 Uiso calc R 1 . .
C C17 0.05257(18) 0.8798(2) 0.60831(11) 0.0247(4) Uani d . 1 . .
H H17A 0.0033 0.8288 0.5732 0.030 Uiso calc R 1 . .
C C18 0.16138(18) 0.8914(2) 0.61564(11) 0.0220(4) Uani d . 1 . .
C C19 0.20385(16) 0.8202(2) 0.56940(10) 0.0202(4) Uani d . 1 . .
H H19A 0.2696 0.8740 0.5731 0.024 Uiso calc R 1 . .
C C20 0.12693(17) 0.8198(2) 0.49721(10) 0.0221(4) Uani d . 1 . .
H H20A 0.0586 0.8675 0.4910 0.027 Uiso calc R 1 . .
H H20B 0.1602 0.8713 0.4720 0.027 Uiso calc R 1 . .
C C21 0.20367(15) 0.5807(2) 0.51872(9) 0.0175(4) Uani d . 1 . .
C C22 0.29550(16) 0.5715(2) 0.49399(10) 0.0207(4) Uani d . 1 . .
C C23 0.32090(16) 0.4148(2) 0.49005(10) 0.0214(4) Uani d . 1 . .
C C24 0.39758(18) 0.3521(3) 0.46964(12) 0.0276(5) Uani d . 1 . .
H H24A 0.4416 0.4107 0.4561 0.033 Uiso calc R 1 . .
C C25 0.40643(19) 0.2012(3) 0.47010(13) 0.0330(5) Uani d . 1 . .
H H25A 0.4578 0.1577 0.4574 0.040 Uiso calc R 1 . .
C C26 0.3394(2) 0.1134(3) 0.48941(13) 0.0328(5) Uani d . 1 . .
H H26A 0.3456 0.0120 0.4887 0.039 Uiso calc R 1 . .
C C27 0.26277(18) 0.1761(2) 0.50979(11) 0.0263(4) Uani d . 1 . .
H H27A 0.2180 0.1174 0.5227 0.032 Uiso calc R 1 . .
C C28 0.25500(16) 0.3277(2) 0.51039(10) 0.0203(4) Uani d . 1 . .
C C29 0.17847(15) 0.4177(2) 0.53055(9) 0.0172(4) Uani d . 1 . .
C C30 0.07438(18) 0.6445(3) 0.40754(10) 0.0245(4) Uani d . 1 . .
H H30A 0.0698 0.5417 0.3978 0.037 Uiso calc R 1 . .
H H30B 0.1268 0.6894 0.3939 0.037 Uiso calc R 1 . .
H H30C 0.0044 0.6891 0.3852 0.037 Uiso calc R 1 . .
H H1O3 0.032(2) 0.380(3) 0.5121(14) 0.024(7) Uiso d . 1 . .

loop_
_atom_site_aniso_label
_atom_site_aniso_U_11
_atom_site_aniso_U_22
_atom_site_aniso_U_33
_atom_site_aniso_U_12
_atom_site_aniso_U_13
_atom_site_aniso_U_23
Br1 0.04380(16) 0.02974(15) 0.04459(16) 0.01490(10) 0.02593(13) 0.01142(10)
Br2 0.05369(18) 0.03787(16) 0.03862(15) -0.01126(11) 0.02871(13) -0.01324(11)
O1 0.0211(7) 0.0207(8) 0.0386(9) -0.0050(6) 0.0022(7) -0.0016(7)
O2 0.0250(7) 0.0239(8) 0.0379(9) -0.0036(6) 0.0156(7) 0.0014(7)
O3 0.0131(6) 0.0238(8) 0.0214(7) -0.0039(5) 0.0041(6) -0.0033(5)
N1 0.0160(7) 0.0167(8) 0.0204(8) 0.0008(6) 0.0047(6) 0.0014(6)
N2 0.0178(7) 0.0175(8) 0.0186(7) 0.0017(6) 0.0046(6) 0.0019(6)
C1 0.0300(11) 0.0273(12) 0.0418(13) 0.0038(9) 0.0212(10) 0.0098(10)
C2 0.0363(13) 0.0328(13) 0.0538(16) 0.0098(11) 0.0307(12) 0.0144(12)
C3 0.0311(11) 0.0256(11) 0.0295(11) 0.0080(9) 0.0151(9) 0.0043(9)
C4 0.0231(10) 0.0265(11) 0.0246(10) 0.0002(8) 0.0061(8) 0.0073(8)
C5 0.0168(9) 0.0305(12) 0.0233(10) 0.0025(8) 0.0049(8) 0.0062(8)
C6 0.0178(9) 0.0269(11) 0.0200(9) 0.0003(8) 0.0049(7) 0.0018(8)
C7 0.0173(8) 0.0210(10) 0.0208(9) -0.0015(7) 0.0027(7) 0.0011(7)
C8 0.0156(8) 0.0217(10) 0.0171(8) 0.0003(7) 0.0014(7) 0.0019(7)
C9 0.0168(8) 0.0205(10) 0.0217(9) -0.0009(7) 0.0044(7) -0.0007(7)
C10 0.0145(8) 0.0155(9) 0.0201(8) 0.0000(7) 0.0034(7) -0.0001(7)
C11 0.0189(9) 0.0169(9) 0.0201(9) -0.0003(7) 0.0057(7) -0.0003(7)
C12 0.0162(8) 0.0187(10) 0.0216(9) 0.0002(7) 0.0031(7) 0.0025(7)
C13 0.0224(10) 0.0241(11) 0.0333(11) -0.0013(8) 0.0048(9) -0.0068(9)
C14 0.0321(11) 0.0281(12) 0.0311(11) -0.0023(10) 0.0072(10) -0.0085(10)
C15 0.0344(11) 0.0207(10) 0.0276(10) 0.0015(9) 0.0127(9) -0.0006(8)
C16 0.0286(10) 0.0215(11) 0.0329(11) -0.0021(9) 0.0134(9) -0.0023(9)
C17 0.0229(10) 0.0208(10) 0.0268(10) -0.0020(8) 0.0058(8) -0.0044(8)
C18 0.0224(9) 0.0157(9) 0.0247(10) 0.0012(7) 0.0058(8) -0.0001(7)
C19 0.0199(9) 0.0151(9) 0.0225(9) 0.0006(7) 0.0051(7) -0.0002(7)
C20 0.0243(10) 0.0166(9) 0.0220(9) 0.0015(8) 0.0053(8) 0.0020(7)
C21 0.0144(8) 0.0167(9) 0.0197(9) 0.0005(7) 0.0050(7) 0.0002(7)
C22 0.0166(8) 0.0229(10) 0.0219(9) -0.0009(7) 0.0067(7) -0.0005(8)
C23 0.0161(8) 0.0226(10) 0.0237(9) -0.0015(7) 0.0061(8) -0.0032(8)
C24 0.0203(10) 0.0299(12) 0.0340(11) -0.0005(9) 0.0121(9) -0.0052(9)
C25 0.0241(10) 0.0334(13) 0.0419(13) 0.0034(9) 0.0137(10) -0.0103(11)
C26 0.0307(11) 0.0217(11) 0.0452(14) 0.0045(9) 0.0139(11) -0.0057(10)
C27 0.0218(9) 0.0207(10) 0.0340(11) 0.0002(8) 0.0084(9) -0.0026(9)
C28 0.0164(8) 0.0192(10) 0.0228(9) 0.0010(7) 0.0051(7) -0.0029(8)
C29 0.0137(8) 0.0158(9) 0.0197(9) -0.0013(7) 0.0039(7) -0.0008(7)
C30 0.0222(9) 0.0282(11) 0.0204(9) -0.0018(8) 0.0056(8) 0.0012(8)

loop_
_atom_type_symbol
_atom_type_description
_atom_type_scat_dispersion_real
_atom_type_scat_dispersion_imag
_atom_type_scat_source
C C 0.0033 0.0016 'International Tables Vol C Tables 4.2.6.8 and 6.1.1.4'
H H 0.0000 0.0000 'International Tables Vol C Tables 4.2.6.8 and 6.1.1.4'
N N 0.0061 0.0033 'International Tables Vol C Tables 4.2.6.8 and 6.1.1.4'
O O 0.0106 0.0060 'International Tables Vol C Tables 4.2.6.8 and 6.1.1.4'
Br Br -0.2901 2.4595 'International Tables Vol C Tables 4.2.6.8 and 6.1.1.4'

loop_
_geom_angle_atom_site_label_1
_geom_angle_atom_site_label_2
_geom_angle_atom_site_label_3
_geom_angle_site_symmetry_1
_geom_angle_site_symmetry_3
_geom_angle
_geom_angle_publ_flag
C29 O3 H1O3 . . 110.9(19) ?
C12 N1 C11 . . 108.83(16) ?
C12 N1 C29 . . 113.86(16) ?
C11 N1 C29 . . 104.09(15) ?
C21 N2 C30 . . 116.00(16) ?
C21 N2 C20 . . 108.01(15) ?
C30 N2 C20 . . 112.97(16) ?
C2 C1 C6 . . 120.9(2) ?
C2 C1 H1A . . 119.6 ?
C6 C1 H1A . . 119.6 ?
C3 C2 C1 . . 119.6(2) ?
C3 C2 H2A . . 120.2 ?
C1 C2 H2A . . 120.2 ?
C2 C3 C4 . . 121.1(2) ?
C2 C3 Br1 . . 118.87(17) ?
C4 C3 Br1 . . 120.01(18) ?
C3 C4 C5 . . 119.0(2) ?
C3 C4 H4A . . 120.5 ?
C5 C4 H4A . . 120.5 ?
C4 C5 C6 . . 121.2(2) ?
C4 C5 H5A . . 119.4 ?
C6 C5 H5A . . 119.4 ?
C5 C6 C1 . . 118.1(2) ?
C5 C6 C7 . . 125.05(19) ?
C1 C6 C7 . . 116.9(2) ?
C8 C7 C6 . . 129.5(2) ?
C8 C7 H7A . . 115.3 ?
C6 C7 H7A . . 115.3 ?
C7 C8 C9 . . 115.98(18) ?
C7 C8 C12 . . 125.56(19) ?
C9 C8 C12 . . 118.28(17) ?
O1 C9 C8 . . 122.53(18) ?
O1 C9 C10 . . 122.10(19) ?
C8 C9 C10 . . 115.37(17) ?
C9 C10 C19 . . 113.19(16) ?
C9 C10 C11 . . 105.79(16) ?
C19 C10 C11 . . 119.58(16) ?
C9 C10 C21 . . 112.92(16) ?
C19 C10 C21 . . 105.32(16) ?
C11 C10 C21 . . 99.37(15) ?
N1 C11 C10 . . 103.57(15) ?
N1 C11 H11A . . 111.0 ?
C10 C11 H11A . . 111.0 ?
N1 C11 H11B . . 111.0 ?
C10 C11 H11B . . 111.0 ?
H11A C11 H11B . . 109.0 ?
N1 C12 C8 . . 114.38(16) ?
N1 C12 H12A . . 108.7 ?
C8 C12 H12A . . 108.7 ?
N1 C12 H12B . . 108.7 ?
C8 C12 H12B . . 108.7 ?
H12A C12 H12B . . 107.6 ?
C14 C13 C18 . . 121.6(2) ?
C14 C13 H13A . . 119.2 ?
C18 C13 H13A . . 119.2 ?
C13 C14 C15 . . 119.1(2) ?
C13 C14 H14A . . 120.5 ?
C15 C14 H14A . . 120.5 ?
C14 C15 C16 . . 121.0(2) ?
C14 C15 Br2 . . 119.81(18) ?
C16 C15 Br2 . . 119.24(17) ?
C17 C16 C15 . . 119.2(2) ?
C17 C16 H16A . . 120.4 ?
C15 C16 H16A . . 120.4 ?
C16 C17 C18 . . 121.0(2) ?
C16 C17 H17A . . 119.5 ?
C18 C17 H17A . . 119.5 ?
C13 C18 C17 . . 118.1(2) ?
C13 C18 C19 . . 119.26(19) ?
C17 C18 C19 . . 122.58(19) ?
C18 C19 C20 . . 116.89(17) ?
C18 C19 C10 . . 113.80(17) ?
C20 C19 C10 . . 104.67(16) ?
C18 C19 H19A . . 107.0 ?
C20 C19 H19A . . 107.0 ?
C10 C19 H19A . . 107.0 ?
N2 C20 C19 . . 106.54(16) ?
N2 C20 H20A . . 110.4 ?
C19 C20 H20A . . 110.4 ?
N2 C20 H20B . . 110.4 ?
C19 C20 H20B . . 110.4 ?
H20A C20 H20B . . 108.6 ?
N2 C21 C22 . . 114.61(16) ?
N2 C21 C10 . . 102.89(15) ?
C22 C21 C10 . . 113.96(16) ?
N2 C21 C29 . . 114.45(15) ?
C22 C21 C29 . . 105.35(16) ?
C10 C21 C29 . . 105.46(15) ?
O2 C22 C23 . . 127.68(19) ?
O2 C22 C21 . . 124.3(2) ?
C23 C22 C21 . . 108.00(17) ?
C28 C23 C24 . . 121.0(2) ?
C28 C23 C22 . . 110.04(18) ?
C24 C23 C22 . . 129.0(2) ?
C25 C24 C23 . . 118.4(2) ?
C25 C24 H24A . . 120.8 ?
C23 C24 H24A . . 120.8 ?
C24 C25 C26 . . 120.8(2) ?
C24 C25 H25A . . 119.6 ?
C26 C25 H25A . . 119.6 ?
C25 C26 C27 . . 120.7(2) ?
C25 C26 H26A . . 119.6 ?
C27 C26 H26A . . 119.6 ?
C28 C27 C26 . . 118.6(2) ?
C28 C27 H27A . . 120.7 ?
C26 C27 H27A . . 120.7 ?
C27 C28 C23 . . 120.47(19) ?
C27 C28 C29 . . 127.28(19) ?
C23 C28 C29 . . 112.24(18) ?
O3 C29 N1 . . 110.15(16) ?
O3 C29 C28 . . 107.30(16) ?
N1 C29 C28 . . 116.11(16) ?
O3 C29 C21 . . 113.68(16) ?
N1 C29 C21 . . 105.32(15) ?
C28 C29 C21 . . 104.35(16) ?
N2 C30 H30A . . 109.5 ?
N2 C30 H30B . . 109.5 ?
H30A C30 H30B . . 109.5 ?
N2 C30 H30C . . 109.5 ?
H30A C30 H30C . . 109.5 ?
H30B C30 H30C . . 109.5 ?

loop_
_geom_bond_atom_site_label_1
_geom_bond_atom_site_label_2
_geom_bond_site_symmetry_2
_geom_bond_distance
_geom_bond_publ_flag
Br1 C3 . 1.891(2) ?
Br2 C15 . 1.899(2) ?
O1 C9 . 1.217(3) ?
O2 C22 . 1.217(3) ?
O3 C29 . 1.400(2) ?
O3 H1O3 . 0.82(3) ?
N1 C12 . 1.470(2) ?
N1 C11 . 1.476(3) ?
N1 C29 . 1.486(3) ?
N2 C21 . 1.466(2) ?
N2 C30 . 1.469(3) ?
N2 C20 . 1.473(3) ?
C1 C2 . 1.384(3) ?
C1 C6 . 1.403(3) ?
C1 H1A . 0.9300 ?
C2 C3 . 1.382(3) ?
C2 H2A . 0.9300 ?
C3 C4 . 1.385(3) ?
C4 C5 . 1.387(3) ?
C4 H4A . 0.9300 ?
C5 C6 . 1.400(3) ?
C5 H5A . 0.9300 ?
C6 C7 . 1.465(3) ?
C7 C8 . 1.349(3) ?
C7 H7A . 0.9300 ?
C8 C9 . 1.498(3) ?
C8 C12 . 1.522(3) ?
C9 C10 . 1.528(3) ?
C10 C19 . 1.545(3) ?
C10 C11 . 1.552(3) ?
C10 C21 . 1.556(3) ?
C11 H11A . 0.9700 ?
C11 H11B . 0.9700 ?
C12 H12A . 0.9700 ?
C12 H12B . 0.9700 ?
C13 C14 . 1.384(3) ?
C13 C18 . 1.393(3) ?
C13 H13A . 0.9300 ?
C14 C15 . 1.386(3) ?
C14 H14A . 0.9300 ?
C15 C16 . 1.388(3) ?
C16 C17 . 1.387(3) ?
C16 H16A . 0.9300 ?
C17 C18 . 1.400(3) ?
C17 H17A . 0.9300 ?
C18 C19 . 1.515(3) ?
C19 C20 . 1.545(3) ?
C19 H19A . 0.9800 ?
C20 H20A . 0.9700 ?
C20 H20B . 0.9700 ?
C21 C22 . 1.536(3) ?
C21 C29 . 1.571(3) ?
C22 C23 . 1.480(3) ?
C23 C28 . 1.391(3) ?
C23 C24 . 1.399(3) ?
C24 C25 . 1.382(4) ?
C24 H24A . 0.9300 ?
C25 C26 . 1.392(4) ?
C25 H25A . 0.9300 ?
C26 C27 . 1.398(3) ?
C26 H26A . 0.9300 ?
C27 C28 . 1.387(3) ?
C27 H27A . 0.9300 ?
C28 C29 . 1.513(3) ?
C30 H30A . 0.9600 ?
C30 H30B . 0.9600 ?
C30 H30C . 0.9600 ?

loop_
_geom_hbond_atom_site_label_D
_geom_hbond_atom_site_label_H
_geom_hbond_atom_site_label_A
_geom_hbond_site_symmetry_A
_geom_hbond_distance_DH
_geom_hbond_distance_HA
_geom_hbond_distance_DA
_geom_hbond_angle_DHA
_geom_hbond_publ_flag
O3 H1O3 N2 3_566 0.83(3) 2.02(3) 2.773(2) 151(3) yes
C11 H11B O3 3_566 0.97 2.39 3.288(3) 153 yes
C17 H17A O3 3_566 0.93 2.33 3.203(3) 157 yes

loop_
_geom_torsion_atom_site_label_1
_geom_torsion_atom_site_label_2
_geom_torsion_atom_site_label_3
_geom_torsion_atom_site_label_4
_geom_torsion_site_symmetry_1
_geom_torsion_site_symmetry_2
_geom_torsion_site_symmetry_3
_geom_torsion_site_symmetry_4
_geom_torsion
_geom_torsion_publ_flag
C6 C1 C2 C3 . . . . 0.1(4) ?
C1 C2 C3 C4 . . . . -1.1(4) ?
C1 C2 C3 Br1 . . . . -178.4(2) ?
C2 C3 C4 C5 . . . . -0.2(4) ?
Br1 C3 C4 C5 . . . . 177.03(17) ?
C3 C4 C5 C6 . . . . 2.5(3) ?
C4 C5 C6 C1 . . . . -3.5(3) ?
C4 C5 C6 C7 . . . . 175.8(2) ?
C2 C1 C6 C5 . . . . 2.1(4) ?
C2 C1 C6 C7 . . . . -177.2(2) ?
C5 C6 C7 C8 . . . . -24.2(4) ?
C1 C6 C7 C8 . . . . 155.0(2) ?
C6 C7 C8 C9 . . . . -172.5(2) ?
C6 C7 C8 C12 . . . . 2.6(4) ?
C7 C8 C9 O1 . . . . -26.2(3) ?
C12 C8 C9 O1 . . . . 158.3(2) ?
C7 C8 C9 C10 . . . . 153.83(18) ?
C12 C8 C9 C10 . . . . -21.6(3) ?
O1 C9 C10 C19 . . . . -1.2(3) ?
C8 C9 C10 C19 . . . . 178.73(17) ?
O1 C9 C10 C11 . . . . -134.0(2) ?
C8 C9 C10 C11 . . . . 45.9(2) ?
O1 C9 C10 C21 . . . . 118.4(2) ?
C8 C9 C10 C21 . . . . -61.7(2) ?
C12 N1 C11 C10 . . . . 75.54(18) ?
C29 N1 C11 C10 . . . . -46.21(18) ?
C9 C10 C11 N1 . . . . -72.53(18) ?
C19 C10 C11 N1 . . . . 158.33(16) ?
C21 C10 C11 N1 . . . . 44.65(17) ?
C11 N1 C12 C8 . . . . -49.2(2) ?
C29 N1 C12 C8 . . . . 66.4(2) ?
C7 C8 C12 N1 . . . . -153.2(2) ?
C9 C8 C12 N1 . . . . 21.8(3) ?
C18 C13 C14 C15 . . . . 0.4(4) ?
C13 C14 C15 C16 . . . . -0.3(4) ?
C13 C14 C15 Br2 . . . . -179.64(18) ?
C14 C15 C16 C17 . . . . -0.1(4) ?
Br2 C15 C16 C17 . . . . 179.31(17) ?
C15 C16 C17 C18 . . . . 0.3(3) ?
C14 C13 C18 C17 . . . . -0.1(3) ?
C14 C13 C18 C19 . . . . -178.7(2) ?
C16 C17 C18 C13 . . . . -0.2(3) ?
C16 C17 C18 C19 . . . . 178.3(2) ?
C13 C18 C19 C20 . . . . -144.0(2) ?
C17 C18 C19 C20 . . . . 37.5(3) ?
C13 C18 C19 C10 . . . . 93.7(2) ?
C17 C18 C19 C10 . . . . -84.8(2) ?
C9 C10 C19 C18 . . . . -92.9(2) ?
C11 C10 C19 C18 . . . . 32.8(2) ?
C21 C10 C19 C18 . . . . 143.27(17) ?
C9 C10 C19 C20 . . . . 138.31(18) ?
C11 C10 C19 C20 . . . . -96.0(2) ?
C21 C10 C19 C20 . . . . 14.5(2) ?
C21 N2 C20 C19 . . . . -27.7(2) ?
C30 N2 C20 C19 . . . . -157.37(17) ?
C18 C19 C20 N2 . . . . -119.92(19) ?
C10 C19 C20 N2 . . . . 7.0(2) ?
C30 N2 C21 C22 . . . . 40.0(2) ?
C20 N2 C21 C22 . . . . -88.0(2) ?
C30 N2 C21 C10 . . . . 164.25(16) ?
C20 N2 C21 C10 . . . . 36.29(19) ?
C30 N2 C21 C29 . . . . -81.9(2) ?
C20 N2 C21 C29 . . . . 150.15(17) ?
C9 C10 C21 N2 . . . . -154.75(16) ?
C19 C10 C21 N2 . . . . -30.76(19) ?
C11 C10 C21 N2 . . . . 93.58(16) ?
C9 C10 C21 C22 . . . . -30.1(2) ?
C19 C10 C21 C22 . . . . 93.93(19) ?
C11 C10 C21 C22 . . . . -141.74(17) ?
C9 C10 C21 C29 . . . . 84.99(19) ?
C19 C10 C21 C29 . . . . -151.01(15) ?
C11 C10 C21 C29 . . . . -26.68(17) ?
N2 C21 C22 O2 . . . . 54.7(3) ?
C10 C21 C22 O2 . . . . -63.4(3) ?
C29 C21 C22 O2 . . . . -178.56(19) ?
N2 C21 C22 C23 . . . . -125.52(18) ?
C10 C21 C22 C23 . . . . 116.32(19) ?
C29 C21 C22 C23 . . . . 1.2(2) ?
O2 C22 C23 C28 . . . . 179.2(2) ?
C21 C22 C23 C28 . . . . -0.6(2) ?
O2 C22 C23 C24 . . . . -0.9(4) ?
C21 C22 C23 C24 . . . . 179.3(2) ?
C28 C23 C24 C25 . . . . 0.0(3) ?
C22 C23 C24 C25 . . . . -179.9(2) ?
C23 C24 C25 C26 . . . . 1.0(4) ?
C24 C25 C26 C27 . . . . -1.1(4) ?
C25 C26 C27 C28 . . . . 0.0(4) ?
C26 C27 C28 C23 . . . . 1.1(3) ?
C26 C27 C28 C29 . . . . -179.9(2) ?
C24 C23 C28 C27 . . . . -1.1(3) ?
C22 C23 C28 C27 . . . . 178.8(2) ?
C24 C23 C28 C29 . . . . 179.77(19) ?
C22 C23 C28 C29 . . . . -0.3(2) ?
C12 N1 C29 O3 . . . . 146.41(17) ?
C11 N1 C29 O3 . . . . -95.24(18) ?
C12 N1 C29 C28 . . . . 24.2(2) ?
C11 N1 C29 C28 . . . . 142.58(17) ?
C12 N1 C29 C21 . . . . -90.63(18) ?
C11 N1 C29 C21 . . . . 27.72(18) ?
C27 C28 C29 O3 . . . . -57.1(3) ?
C23 C28 C29 O3 . . . . 121.97(18) ?
C27 C28 C29 N1 . . . . 66.6(3) ?
C23 C28 C29 N1 . . . . -114.36(19) ?
C27 C28 C29 C21 . . . . -178.0(2) ?
C23 C28 C29 C21 . . . . 1.0(2) ?
N2 C21 C29 O3 . . . . 8.9(2) ?
C22 C21 C29 O3 . . . . -117.90(17) ?
C10 C21 C29 O3 . . . . 121.25(17) ?
N2 C21 C29 N1 . . . . -111.75(17) ?
C22 C21 C29 N1 . . . . 121.43(16) ?
C10 C21 C29 N1 . . . . 0.58(18) ?
N2 C21 C29 C28 . . . . 125.49(17) ?
C22 C21 C29 C28 . . . . -1.32(19) ?
C10 C21 C29 C28 . . . . -122.17(16) ?
